data_2233193
loop_
_publ_author_name
'Li, Lei'
'Zeng, Suyuan'
'Yan, Nana'

_publ_section_title
;
 Bis(4-fluorobenzyl)bis(4-phenyl-5-sulfanylidene-4,5-dihydro-1,3,4-thiodiazole-2-thiolato)tin(IV)
;
_journal_coeditor_code HP2022
_journal_issue 1
_journal_name_full 'Acta Crystallographica Section E'
_journal_page_first m83
_journal_paper_doi 10.1107/S1600536811054274
_journal_volume 68
_journal_year 2012
_chemical_formula_iupac '[Sn (C7 H6 F)2 (C8 H5 N2 S3)2]'
_chemical_formula_sum 'C30 H22 F2 N4 S6 Sn'
_chemical_formula_weight 787.57
_chemical_name_systematic
;
Bis(4-fluorobenzyl)bis(4-phenyl-5-sulfanylidene-4,5-dihydro-1,3,4-
thiodiazole-2-thiolato)tin(IV)
;
_space_group_IT_number 2
_symmetry_cell_setting triclinic
_symmetry_space_group_name_Hall '-P 1'
_symmetry_space_group_name_H-M 'P -1'
_atom_sites_solution_hydrogens geom
_atom_sites_solution_primary direct
_atom_sites_solution_secondary difmap
_audit_creation_method SHELXL-97
_cell_angle_alpha 80.278(2)
_cell_angle_beta 66.6860(10)
_cell_angle_gamma 77.9180(10)
_cell_formula_units_Z 2
_cell_length_a 10.8560(10)
_cell_length_b 12.5901(13)
_cell_length_c 13.3741(15)
_cell_measurement_reflns_used 1083
_cell_measurement_temperature 298(2)
_cell_measurement_theta_max 25.197
_cell_measurement_theta_min 2.464
_cell_volume 1634.0(3)
_computing_cell_refinement 'SAINT (Siemens, 1996)'
_computing_data_collection 'SMART (Siemens, 1996)'
_computing_data_reduction 'SAINT (Siemens, 1996)'
_computing_molecular_graphics 'SHELXTL (Sheldrick, 2008)'
_computing_publication_material 'SHELXTL (Sheldrick, 2008)'
_computing_structure_refinement 'SHELXL97 (Sheldrick, 2008)'
_computing_structure_solution 'SHELXS97 (Sheldrick, 2008)'
_diffrn_ambient_temperature 298(2)
_diffrn_measured_fraction_theta_full 0.990
_diffrn_measured_fraction_theta_max 0.990
_diffrn_measurement_device_type 'Siemens SMART CCD area-detector'
_diffrn_measurement_method 'phi and omega scans'
_diffrn_radiation_monochromator graphite
_diffrn_radiation_source 'fine-focus sealed tube'
_diffrn_radiation_type MoK\a
_diffrn_radiation_wavelength 0.71073
_diffrn_reflns_av_R_equivalents 0.0682
_diffrn_reflns_av_sigmaI/netI 0.1919
_diffrn_reflns_limit_h_max 12
_diffrn_reflns_limit_h_min -12
_diffrn_reflns_limit_k_max 14
_diffrn_reflns_limit_k_min -11
_diffrn_reflns_limit_l_max 15
_diffrn_reflns_limit_l_min -12
_diffrn_reflns_number 8703
_diffrn_reflns_theta_full 25.02
_diffrn_reflns_theta_max 25.02
_diffrn_reflns_theta_min 1.66
_exptl_absorpt_coefficient_mu 1.205
_exptl_absorpt_correction_T_max 0.9422
_exptl_absorpt_correction_T_min 0.8890
_exptl_absorpt_correction_type multi-scan
_exptl_absorpt_process_details '(SADABS; Sheldrick, 1996)'
_exptl_crystal_colour colorless
_exptl_crystal_density_diffrn 1.601
_exptl_crystal_density_method 'not measured'
_exptl_crystal_description block
_exptl_crystal_F_000 788
_exptl_crystal_size_max 0.10
_exptl_crystal_size_mid 0.08
_exptl_crystal_size_min 0.05
_refine_diff_density_max 0.525
_refine_diff_density_min -0.570
_refine_ls_extinction_method none
_refine_ls_goodness_of_fit_ref 0.833
_refine_ls_hydrogen_treatment constr
_refine_ls_matrix_type full
_refine_ls_number_parameters 388
_refine_ls_number_reflns 5687
_refine_ls_number_restraints 6
_refine_ls_restrained_S_all 0.833
_refine_ls_R_factor_all 0.1533
_refine_ls_R_factor_gt 0.0598
_refine_ls_shift/su_max 0.000
_refine_ls_shift/su_mean 0.000
_refine_ls_structure_factor_coef Fsqd
_refine_ls_weighting_details 'calc w=1/[\s^2^(Fo^2^)+(0.0195P)^2^+0.0000P] where P=(Fo^2^+2Fc^2^)/3'
_refine_ls_weighting_scheme calc
_refine_ls_wR_factor_gt 0.0830
_refine_ls_wR_factor_ref 0.1020
_reflns_number_gt 2469
_reflns_number_total 5687
_reflns_threshold_expression I>2sigma(I)
_cod_data_source_file hp2022.cif
_cod_data_source_block I
_cod_database_code 2233193
_cod_database_fobs_code 2233193

loop_
_symmetry_equiv_pos_as_xyz
'x, y, z'
'-x, -y, -z'

loop_
_atom_site_type_symbol
_atom_site_label
_atom_site_fract_x
_atom_site_fract_y
_atom_site_fract_z
_atom_site_U_iso_or_equiv
_atom_site_adp_type
_atom_site_calc_flag
_atom_site_refinement_flags
_atom_site_occupancy
_atom_site_symmetry_multiplicity
Sn Sn1 0.62742(6) 0.71890(5) 0.14274(5) 0.0496(2) Uani d . 1 1
F F1 0.1254(5) 1.1462(5) 0.2820(4) 0.113(2) Uani d . 1 1
F F2 0.8752(6) 0.4276(5) -0.2743(5) 0.131(3) Uani d . 1 1
N N1 0.5853(6) 0.5138(6) 0.2456(5) 0.0511(18) Uani d . 1 1
N N2 0.5920(6) 0.4179(6) 0.3132(5) 0.0579(19) Uani d . 1 1
N N3 0.7364(6) 0.8976(6) 0.1249(5) 0.0514(19) Uani d . 1 1
N N4 0.7996(6) 0.9668(6) 0.1511(5) 0.0524(18) Uani d . 1 1
S S1 0.4427(2) 0.3901(2) 0.2215(2) 0.0792(8) Uani d . 1 1
S S2 0.4857(2) 0.6158(2) 0.09849(18) 0.0676(7) Uani d . 1 1
S S3 0.4882(3) 0.2311(2) 0.4009(2) 0.0913(9) Uani d . 1 1
S S4 0.7446(3) 1.0676(2) -0.00804(19) 0.0741(8) Uani d . 1 1
S S5 0.6124(2) 0.87078(18) 0.00113(17) 0.0572(7) Uani d . 1 1
S S6 0.8989(3) 1.1587(2) 0.0923(2) 0.0930(9) Uani d . 1 1
C C1 0.5097(8) 0.5101(8) 0.1911(7) 0.060(3) Uani d . 1 1
C C2 0.5175(8) 0.3428(7) 0.3176(7) 0.060(3) Uani d . 1 1
C C3 0.6751(8) 0.4109(8) 0.3786(7) 0.053(2) Uani d . 1 1
C C4 0.6719(9) 0.5004(8) 0.4251(7) 0.071(3) Uani d . 1 1
H H4 0.6169 0.5659 0.4168 0.085 Uiso calc R 1 1
C C5 0.7523(9) 0.4908(10) 0.4845(7) 0.087(3) Uani d . 1 1
H H5 0.7510 0.5507 0.5174 0.104 Uiso calc R 1 1
C C6 0.8326(10) 0.3970(11) 0.4961(8) 0.090(4) Uani d . 1 1
H H6 0.8855 0.3917 0.5375 0.108 Uiso calc R 1 1
C C7 0.8366(10) 0.3092(10) 0.4468(9) 0.090(4) Uani d . 1 1
H H7 0.8921 0.2441 0.4554 0.108 Uiso calc R 1 1
C C8 0.7601(9) 0.3155(8) 0.3850(7) 0.076(3) Uani d . 1 1
H H8 0.7659 0.2569 0.3485 0.091 Uiso calc R 1 1
C C9 0.6986(7) 0.9418(7) 0.0439(6) 0.050(2) Uani d . 1 1
C C10 0.8221(8) 1.0629(8) 0.0864(6) 0.058(3) Uani d . 1 1
C C11 0.8314(8) 0.9337(7) 0.2466(6) 0.049(2) Uani d D 1 1
C C12 0.8946(8) 0.8290(8) 0.2593(7) 0.067(3) Uani d D 1 1
H H12 0.9251 0.7835 0.2035 0.080 Uiso calc R 1 1
C C13 0.9119(9) 0.7929(8) 0.3567(8) 0.090(4) Uani d D 1 1
H H13 0.9538 0.7217 0.3670 0.108 Uiso calc R 1 1
C C14 0.8697(9) 0.8583(9) 0.4367(7) 0.081(3) Uani d D 1 1
H H14 0.8815 0.8320 0.5021 0.097 Uiso calc R 1 1
C C15 0.8087(9) 0.9644(8) 0.4233(7) 0.075(3) Uani d D 1 1
H H15 0.7829 1.0110 0.4776 0.090 Uiso calc R 1 1
C C16 0.7871(8) 0.9995(7) 0.3285(7) 0.066(3) Uani d D 1 1
H H16 0.7413 1.0695 0.3199 0.079 Uiso calc R 1 1
C C17 0.5000(7) 0.7694(7) 0.2992(6) 0.066(3) Uani d . 1 1
H H17A 0.4513 0.7106 0.3428 0.079 Uiso calc R 1 1
H H17B 0.5559 0.7834 0.3355 0.079 Uiso calc R 1 1
C C18 0.4001(8) 0.8690(7) 0.2947(6) 0.048(2) Uani d . 1 1
C C19 0.4254(8) 0.9709(9) 0.3001(6) 0.060(3) Uani d . 1 1
H H19 0.5040 0.9766 0.3096 0.072 Uiso calc R 1 1
C C20 0.3345(11) 1.0652(8) 0.2915(7) 0.074(3) Uani d . 1 1
H H20 0.3533 1.1337 0.2922 0.089 Uiso calc R 1 1
C C21 0.2189(11) 1.0542(9) 0.2823(7) 0.071(3) Uani d . 1 1
C C22 0.1870(9) 0.9558(10) 0.2815(7) 0.072(3) Uani d . 1 1
H H22 0.1040 0.9506 0.2791 0.086 Uiso calc R 1 1
C C23 0.2798(9) 0.8647(8) 0.2844(6) 0.060(3) Uani d . 1 1
H H23 0.2612 0.7974 0.2793 0.072 Uiso calc R 1 1
C C24 0.8311(6) 0.6359(6) 0.0774(6) 0.053(2) Uani d . 1 1
H H24A 0.8936 0.6882 0.0534 0.063 Uiso calc R 1 1
H H24B 0.8508 0.5843 0.1337 0.063 Uiso calc R 1 1
C C25 0.8501(7) 0.5773(8) -0.0164(7) 0.045(2) Uani d . 1 1
C C26 0.8832(7) 0.6322(8) -0.1193(8) 0.063(3) Uani d . 1 1
H H26 0.8991 0.7038 -0.1302 0.075 Uiso calc R 1 1
C C27 0.8930(9) 0.5809(9) -0.2076(8) 0.075(3) Uani d . 1 1
H H27 0.9151 0.6177 -0.2773 0.090 Uiso calc R 1 1
C C28 0.8696(9) 0.4764(11) -0.1896(9) 0.074(3) Uani d . 1 1
C C29 0.8407(7) 0.4194(8) -0.0905(9) 0.065(3) Uani d . 1 1
H H29 0.8276 0.3471 -0.0807 0.078 Uiso calc R 1 1
C C30 0.8313(7) 0.4705(8) -0.0046(7) 0.050(2) Uani d . 1 1
H H30 0.8115 0.4318 0.0641 0.060 Uiso calc R 1 1

loop_
_atom_site_aniso_label
_atom_site_aniso_U_11
_atom_site_aniso_U_22
_atom_site_aniso_U_33
_atom_site_aniso_U_12
_atom_site_aniso_U_13
_atom_site_aniso_U_23
Sn1 0.0464(3) 0.0523(5) 0.0507(4) -0.0017(3) -0.0227(3) -0.0029(3)
F1 0.125(5) 0.091(5) 0.086(4) 0.045(4) -0.031(4) -0.009(3)
F2 0.132(5) 0.163(7) 0.117(5) 0.043(4) -0.065(4) -0.101(5)
N1 0.044(4) 0.049(5) 0.058(5) -0.008(4) -0.016(4) -0.007(4)
N2 0.066(5) 0.042(5) 0.073(5) -0.012(4) -0.035(4) 0.001(4)
N3 0.053(4) 0.051(5) 0.048(5) -0.006(4) -0.016(4) -0.009(4)
N4 0.057(4) 0.051(6) 0.053(5) -0.015(4) -0.021(4) -0.004(4)
S1 0.0875(18) 0.065(2) 0.111(2) -0.0242(16) -0.0621(17) 0.0032(16)
S2 0.0679(15) 0.072(2) 0.0793(18) -0.0174(14) -0.0469(14) 0.0075(14)
S3 0.097(2) 0.066(2) 0.116(2) -0.0275(16) -0.0476(18) 0.0145(17)
S4 0.1010(19) 0.064(2) 0.0703(17) -0.0276(16) -0.0475(16) 0.0165(14)
S5 0.0689(15) 0.0533(17) 0.0574(15) -0.0083(13) -0.0358(13) 0.0028(12)
S6 0.128(2) 0.078(2) 0.090(2) -0.0497(19) -0.0509(18) 0.0119(16)
C1 0.045(5) 0.072(8) 0.062(6) -0.003(5) -0.022(5) -0.005(5)
C2 0.057(6) 0.040(6) 0.087(7) -0.023(5) -0.025(5) -0.006(5)
C3 0.048(5) 0.047(7) 0.053(6) -0.004(5) -0.010(5) -0.005(5)
C4 0.077(7) 0.060(8) 0.074(7) 0.010(6) -0.033(6) -0.019(6)
C5 0.071(7) 0.133(12) 0.075(7) -0.002(7) -0.044(6) -0.035(7)
C6 0.077(8) 0.119(12) 0.080(8) 0.004(8) -0.046(7) -0.008(8)
C7 0.082(8) 0.096(11) 0.097(9) 0.011(7) -0.052(7) -0.005(7)
C8 0.073(7) 0.068(8) 0.082(7) 0.016(6) -0.035(6) -0.014(6)
C9 0.055(5) 0.053(6) 0.037(5) -0.014(5) -0.010(4) -0.005(4)
C10 0.054(5) 0.061(7) 0.054(6) -0.022(5) -0.016(5) 0.009(5)
C11 0.044(5) 0.055(7) 0.051(6) -0.006(5) -0.022(5) -0.009(5)
C12 0.068(6) 0.076(8) 0.061(7) 0.005(6) -0.031(5) -0.021(6)
C13 0.101(9) 0.094(9) 0.072(8) 0.034(7) -0.050(7) -0.015(7)
C14 0.091(8) 0.090(9) 0.050(7) 0.010(7) -0.032(6) 0.005(6)
C15 0.103(8) 0.073(8) 0.056(7) -0.006(6) -0.037(6) -0.015(6)
C16 0.078(7) 0.052(7) 0.066(7) 0.000(5) -0.030(6) -0.007(6)
C17 0.053(5) 0.075(8) 0.065(6) -0.008(5) -0.025(5) 0.007(5)
C18 0.050(6) 0.042(6) 0.040(5) -0.004(5) -0.008(4) -0.001(4)
C19 0.057(6) 0.067(8) 0.053(6) -0.008(6) -0.017(5) -0.008(5)
C20 0.091(8) 0.054(8) 0.063(7) -0.008(7) -0.014(6) -0.008(5)
C21 0.078(8) 0.063(9) 0.056(6) 0.012(7) -0.022(6) 0.004(6)
C22 0.055(6) 0.095(10) 0.069(7) 0.002(7) -0.028(5) -0.021(6)
C23 0.048(6) 0.066(7) 0.059(6) -0.014(5) -0.014(5) 0.000(5)
C24 0.033(5) 0.063(7) 0.063(6) -0.003(4) -0.020(4) -0.008(5)
C25 0.035(5) 0.054(7) 0.045(6) 0.000(5) -0.014(5) -0.011(5)
C26 0.054(6) 0.061(7) 0.068(7) 0.004(5) -0.018(6) -0.020(6)
C27 0.075(7) 0.079(9) 0.065(7) 0.001(7) -0.024(6) -0.011(6)
C28 0.058(7) 0.100(11) 0.070(8) 0.012(7) -0.028(6) -0.042(8)
C29 0.041(5) 0.045(7) 0.107(9) 0.007(5) -0.022(6) -0.034(7)
C30 0.051(5) 0.043(7) 0.050(6) 0.011(5) -0.019(5) -0.010(5)

loop_
_atom_type_symbol
_atom_type_description
_atom_type_scat_dispersion_real
_atom_type_scat_dispersion_imag
_atom_type_scat_source
C C 0.0033 0.0016 'International Tables Vol C Tables 4.2.6.8 and 6.1.1.4'
H H 0.0000 0.0000 'International Tables Vol C Tables 4.2.6.8 and 6.1.1.4'
N N 0.0061 0.0033 'International Tables Vol C Tables 4.2.6.8 and 6.1.1.4'
S S 0.1246 0.1234 'International Tables Vol C Tables 4.2.6.8 and 6.1.1.4'
F F 0.0171 0.0103 'International Tables Vol C Tables 4.2.6.8 and 6.1.1.4'
Sn Sn -0.6537 1.4246 'International Tables Vol C Tables 4.2.6.8 and 6.1.1.4'

loop_
_geom_angle_atom_site_label_1
_geom_angle_atom_site_label_2
_geom_angle_atom_site_label_3
_geom_angle
_geom_angle_publ_flag
C17 Sn1 C24 133.4(3) y
C17 Sn1 S5 109.1(2) y
C24 Sn1 S5 104.6(2) y
C17 Sn1 S2 103.5(2) y
C24 Sn1 S2 106.2(2) ?
S5 Sn1 S2 92.46(8) ?
C1 N1 N2 110.3(7) ?
C2 N2 N1 118.2(7) ?
C2 N2 C3 125.8(7) ?
N1 N2 C3 115.9(7) ?
C9 N3 N4 111.2(7) ?
C10 N4 N3 117.8(7) ?
C10 N4 C11 125.4(7) ?
N3 N4 C11 116.7(7) ?
C1 S1 C2 91.1(4) ?
C1 S2 Sn1 90.0(3) ?
C9 S4 C10 91.6(4) ?
C9 S5 Sn1 89.7(3) ?
N1 C1 S2 121.0(7) ?
N1 C1 S1 113.4(7) ?
S2 C1 S1 125.6(6) ?
N2 C2 S3 129.2(7) ?
N2 C2 S1 106.8(6) ?
S3 C2 S1 123.8(5) ?
C4 C3 C8 122.1(9) ?
C4 C3 N2 119.7(8) ?
C8 C3 N2 118.0(9) ?
C3 C4 C5 117.9(9) ?
C3 C4 H4 121.0 ?
C5 C4 H4 121.0 ?
C6 C5 C4 121.4(11) ?
C6 C5 H5 119.3 ?
C4 C5 H5 119.3 ?
C5 C6 C7 119.7(11) ?
C5 C6 H6 120.1 ?
C7 C6 H6 120.1 ?
C6 C7 C8 121.0(10) ?
C6 C7 H7 119.5 ?
C8 C7 H7 119.5 ?
C3 C8 C7 117.8(10) ?
C3 C8 H8 121.1 ?
C7 C8 H8 121.1 ?
N3 C9 S4 113.6(6) ?
N3 C9 S5 118.8(7) ?
S4 C9 S5 127.6(5) ?
N4 C10 S6 129.8(7) ?
N4 C10 S4 105.6(6) ?
S6 C10 S4 124.6(5) ?
C16 C11 C12 120.4(7) ?
C16 C11 N4 121.0(8) ?
C12 C11 N4 118.2(8) ?
C11 C12 C13 118.4(8) ?
C11 C12 H12 120.8 ?
C13 C12 H12 120.8 ?
C14 C13 C12 121.1(8) ?
C14 C13 H13 119.5 ?
C12 C13 H13 119.5 ?
C13 C14 C15 120.7(8) ?
C13 C14 H14 119.7 ?
C15 C14 H14 119.7 ?
C16 C15 C14 118.5(8) ?
C16 C15 H15 120.8 ?
C14 C15 H15 120.8 ?
C11 C16 C15 120.9(8) ?
C11 C16 H16 119.6 ?
C15 C16 H16 119.6 ?
C18 C17 Sn1 113.1(5) ?
C18 C17 H17A 109.0 ?
Sn1 C17 H17A 109.0 ?
C18 C17 H17B 109.0 ?
Sn1 C17 H17B 109.0 ?
H17A C17 H17B 107.8 ?
C23 C18 C19 117.2(8) ?
C23 C18 C17 122.1(9) ?
C19 C18 C17 120.8(9) ?
C18 C19 C20 121.0(9) ?
C18 C19 H19 119.5 ?
C20 C19 H19 119.5 ?
C21 C20 C19 118.2(10) ?
C21 C20 H20 120.9 ?
C19 C20 H20 120.9 ?
C20 C21 C22 122.9(10) ?
C20 C21 F1 118.0(11) ?
C22 C21 F1 118.9(11) ?
C21 C22 C23 118.3(9) ?
C21 C22 H22 120.9 ?
C23 C22 H22 120.9 ?
C22 C23 C18 122.3(9) ?
C22 C23 H23 118.8 ?
C18 C23 H23 118.8 ?
C25 C24 Sn1 110.3(5) ?
C25 C24 H24A 109.6 ?
Sn1 C24 H24A 109.6 ?
C25 C24 H24B 109.6 ?
Sn1 C24 H24B 109.6 ?
H24A C24 H24B 108.1 ?
C26 C25 C30 117.9(8) ?
C26 C25 C24 119.3(9) ?
C30 C25 C24 122.7(8) ?
C25 C26 C27 120.3(10) ?
C25 C26 H26 119.8 ?
C27 C26 H26 119.8 ?
C28 C27 C26 118.7(10) ?
C28 C27 H27 120.7 ?
C26 C27 H27 120.7 ?
C29 C28 F2 118.7(12) ?
C29 C28 C27 122.5(10) ?
F2 C28 C27 118.8(11) ?
C28 C29 C30 118.3(10) ?
C28 C29 H29 120.8 ?
C30 C29 H29 120.8 ?
C29 C30 C25 122.2(8) ?
C29 C30 H30 118.9 ?
C25 C30 H30 118.9 ?

loop_
_geom_bond_atom_site_label_1
_geom_bond_atom_site_label_2
_geom_bond_distance
_geom_bond_publ_flag
Sn1 C17 2.118(7) y
Sn1 C24 2.134(6) y
Sn1 S5 2.482(2) y
Sn1 S2 2.493(2) y
F1 C21 1.372(10) ?
F2 C28 1.352(10) ?
N1 C1 1.307(9) ?
N1 N2 1.388(8) ?
N2 C2 1.347(9) ?
N2 C3 1.467(10) ?
N3 C9 1.305(8) ?
N3 N4 1.376(8) ?
N4 C10 1.370(9) ?
N4 C11 1.426(8) ?
S1 C1 1.731(9) ?
S1 C2 1.741(9) ?
S2 C1 1.711(9) ?
S3 C2 1.642(8) ?
S4 C9 1.711(8) ?
S4 C10 1.761(8) ?
S5 C9 1.717(8) ?
S6 C10 1.631(9) ?
C3 C4 1.364(11) ?
C3 C8 1.365(10) ?
C4 C5 1.370(11) ?
C4 H4 0.9300 ?
C5 C6 1.340(12) ?
C5 H5 0.9300 ?
C6 C7 1.364(13) ?
C6 H6 0.9300 ?
C7 C8 1.368(11) ?
C7 H7 0.9300 ?
C8 H8 0.9300 ?
C11 C16 1.357(10) ?
C11 C12 1.368(10) ?
C12 C13 1.379(10) ?
C12 H12 0.9300 ?
C13 C14 1.336(11) ?
C13 H13 0.9300 ?
C14 C15 1.377(11) ?
C14 H14 0.9300 ?
C15 C16 1.365(10) ?
C15 H15 0.9300 ?
C16 H16 0.9300 ?
C17 C18 1.486(10) ?
C17 H17A 0.9700 ?
C17 H17B 0.9700 ?
C18 C23 1.379(10) ?
C18 C19 1.387(10) ?
C19 C20 1.395(11) ?
C19 H19 0.9300 ?
C20 C21 1.345(11) ?
C20 H20 0.9300 ?
C21 C22 1.356(12) ?
C22 C23 1.366(11) ?
C22 H22 0.9300 ?
C23 H23 0.9300 ?
C24 C25 1.485(10) ?
C24 H24A 0.9700 ?
C24 H24B 0.9700 ?
C25 C26 1.375(10) ?
C25 C30 1.375(10) ?
C26 C27 1.397(11) ?
C26 H26 0.9300 ?
C27 C28 1.355(13) ?
C27 H27 0.9300 ?
C28 C29 1.348(12) ?
C29 C30 1.368(11) ?
C29 H29 0.9300 ?
C30 H30 0.9300 ?

loop_
_cod_related_entry_id
_cod_related_entry_database
_cod_related_entry_code
1 ChemSpider 30657334
